data_7116515
loop_
_publ_author_name
'Stefanie-Ann Alexander'
'Emma M. Rouse'
'Jonathan M. White'
'Nicole Tse'
'Caroline Kyi'
'Carl H. Schiesser'

_publ_section_title
;
 Controlling biofilms on cultural materials: the role of
 3-(dodecane-1-thiyl)-4-(hydroxymethyl)-2,2,5,5-tetramethyl-1-pyrrolinoxyl
;
_journal_name_full Chem.Commun.
_journal_page_first 3355
_journal_paper_doi 10.1039/C4cc08390C
_journal_volume 51
_journal_year 2015
_chemical_formula_sum 'C21 H40 N O2 S'
_chemical_formula_weight 370.60
_chemical_name_systematic 3-(Dodecane-1-thiyl)-4-(hydroxymethyl)-2,2,5,5-tetramethyl-1-pyrrolinoxyl
_space_group_crystal_system triclinic
_space_group_IT_number 2
_space_group_name_Hall '-P 1'
_space_group_name_H-M_alt 'P -1'
_symmetry_space_group_name_Hall '-P 1'
_symmetry_space_group_name_H-M 'P -1'
_atom_sites_solution_hydrogens mixed
_audit_creation_method SHELXL-2014
_audit_update_record
;
2014-12-22 deposited with the CCDC.
2015-01-14 downloaded from the CCDC.
;
_cell_angle_alpha 84.648(4)
_cell_angle_beta 86.401(4)
_cell_angle_gamma 84.429(4)
_cell_formula_units_Z 2
_cell_length_a 5.8562(3)
_cell_length_b 8.0977(4)
_cell_length_c 23.1501(11)
_cell_measurement_reflns_used 3240
_cell_measurement_temperature 130.0(1)
_cell_measurement_theta_max 76.5600
_cell_measurement_theta_min 5.4900
_cell_volume 1086.27(9)
_computing_cell_refinement
;
CrysAlisPro, Agilent Technologies,
Version 1.171.36.28 (release 01-02-2013 CrysAlis171 .NET)
(compiled Feb  1 2013,16:14:44)
;
_computing_data_collection
;
CrysAlisPro, Agilent Technologies,
Version 1.171.36.28 (release 01-02-2013 CrysAlis171 .NET)
(compiled Feb  1 2013,16:14:44)
;
_computing_data_reduction
;
CrysAlisPro, Agilent Technologies,
Version 1.171.36.28 (release 01-02-2013 CrysAlis171 .NET)
(compiled Feb  1 2013,16:14:44)
;
_computing_structure_refinement 'SHELXL-2014 (Sheldrick, 2014)'
_diffrn_ambient_temperature 130.0(1)
_diffrn_measured_fraction_theta_full 0.992
_diffrn_measured_fraction_theta_max 0.959
_diffrn_measurement_device_type 'SuperNova, Dual, Cu at zero, Atlas'
_diffrn_measurement_method '\w scans'
_diffrn_radiation_monochromator mirror
_diffrn_radiation_source 'SuperNova (Cu) X-ray Source'
_diffrn_radiation_type 'Cu K\a'
_diffrn_radiation_wavelength 1.5418
_diffrn_reflns_av_R_equivalents 0.0314
_diffrn_reflns_av_unetI/netI 0.0402
_diffrn_reflns_Laue_measured_fraction_full 0.992
_diffrn_reflns_Laue_measured_fraction_max 0.959
_diffrn_reflns_limit_h_max 7
_diffrn_reflns_limit_h_min -7
_diffrn_reflns_limit_k_max 8
_diffrn_reflns_limit_k_min -10
_diffrn_reflns_limit_l_max 29
_diffrn_reflns_limit_l_min -27
_diffrn_reflns_number 7334
_diffrn_reflns_point_group_measured_fraction_full 0.992
_diffrn_reflns_point_group_measured_fraction_max 0.959
_diffrn_reflns_theta_full 67.684
_diffrn_reflns_theta_max 76.843
_diffrn_reflns_theta_min 5.510
_exptl_absorpt_coefficient_mu 1.411
_exptl_absorpt_correction_T_max 1.00000
_exptl_absorpt_correction_T_min 0.75622
_exptl_absorpt_correction_type multi-scan
_exptl_absorpt_process_details
;
CrysAlisPro, Agilent Technologies,
Version 1.171.36.28 (release 01-02-2013 CrysAlis171 .NET)
(compiled Feb  1 2013,16:14:44)
Empirical absorption correction using spherical harmonics,
 implemented in SCALE3 ABSPACK scaling algorithm.
;
_exptl_crystal_colour yellow
_exptl_crystal_density_diffrn 1.133
_exptl_crystal_description rod
_exptl_crystal_F_000 410
_exptl_crystal_size_max 0.5
_exptl_crystal_size_mid 0.15
_exptl_crystal_size_min 0.09
_refine_diff_density_max 0.287
_refine_diff_density_min -0.533
_refine_diff_density_rms 0.047
_refine_ls_extinction_method none
_refine_ls_goodness_of_fit_ref 1.053
_refine_ls_hydrogen_treatment mixed
_refine_ls_matrix_type full
_refine_ls_number_parameters 230
_refine_ls_number_reflns 4408
_refine_ls_number_restraints 0
_refine_ls_restrained_S_all 1.053
_refine_ls_R_factor_all 0.0548
_refine_ls_R_factor_gt 0.0472
_refine_ls_shift/su_max 0.000
_refine_ls_shift/su_mean 0.000
_refine_ls_structure_factor_coef Fsqd
_refine_ls_weighting_details 'w=1/[\s^2^(Fo^2^)+(0.0482P)^2^+0.5614P] where P=(Fo^2^+2Fc^2^)/3'
_refine_ls_weighting_scheme calc
_refine_ls_wR_factor_gt 0.1208
_refine_ls_wR_factor_ref 0.1266
_reflns_Friedel_coverage 0.000
_reflns_number_gt 3830
_reflns_number_total 4408
_reflns_threshold_expression 'I > 2\s(I)'
_cod_data_source_file c4cc08390c2.cif
_cod_data_source_block shelx
_cod_database_code 7116515
_chemical_oxdiff_usercomment 'Stefanie Alexander sample SA-C4-114'
_shelx_space_group_comment
;
The symmetry employed for this shelxl refinement is uniquely defined
by the following loop, which should always be used as a source of
symmetry information in preference to the above space-group names.
They are only intended as comments.
;
_shelxl_version_number 2014-3

loop_
_space_group_symop_operation_xyz
'x, y, z'
'-x, -y, -z'

loop_
_atom_site_label
_atom_site_type_symbol
_atom_site_fract_x
_atom_site_fract_y
_atom_site_fract_z
_atom_site_U_iso_or_equiv
_atom_site_adp_type
_atom_site_occupancy
_atom_site_site_symmetry_order
_atom_site_calc_flag
_atom_site_refinement_flags_posn
_atom_site_refinement_flags_adp
S1 S 0.61892(7) 0.35624(6) 0.79006(2) 0.03347(14) Uani 1 1 d . .
O1 O 0.1669(2) -0.04777(16) 0.92729(6) 0.0359(3) Uani 1 1 d . .
O2 O 0.1822(2) 0.63656(18) 0.88611(7) 0.0428(4) Uani 1 1 d . .
N1 N 0.2500(2) 0.08618(18) 0.90616(7) 0.0288(3) Uani 1 1 d . .
C5 C 0.2961(3) 0.2120(2) 0.99629(8) 0.0313(4) Uani 1 1 d . .
H5A H 0.2693 0.3127 1.0155 0.047 Uiso 1 1 calc R U
H5B H 0.2167 0.1259 1.0180 0.047 Uiso 1 1 calc R U
H5C H 0.4578 0.1781 0.9938 0.047 Uiso 1 1 calc R U
C9 C 0.3721(3) 0.5311(2) 0.90759(9) 0.0321(4) Uani 1 1 d . .
H9A H 0.3767 0.5359 0.9492 0.039 Uiso 1 1 calc R U
H9B H 0.5144 0.5675 0.8893 0.039 Uiso 1 1 calc R U
C6 C -0.0493(3) 0.2981(2) 0.93830(9) 0.0342(4) Uani 1 1 d . .
H6A H -0.0762 0.3992 0.9573 0.051 Uiso 1 1 calc R U
H6B H -0.1023 0.3172 0.8996 0.051 Uiso 1 1 calc R U
H6C H -0.1310 0.2129 0.9597 0.051 Uiso 1 1 calc R U
C12 C 0.2685(4) 0.4472(3) 0.68042(9) 0.0409(5) Uani 1 1 d . .
H12A H 0.3722 0.5039 0.6527 0.049 Uiso 1 1 calc R U
H12B H 0.3373 0.3346 0.6893 0.049 Uiso 1 1 calc R U
C18 C -0.3446(4) 0.1536(3) 0.43176(9) 0.0452(5) Uani 1 1 d . .
H18A H -0.2352 0.2025 0.4036 0.054 Uiso 1 1 calc R U
H18B H -0.2836 0.0402 0.4429 0.054 Uiso 1 1 calc R U
C8 C 0.2353(3) 0.0668(2) 0.80115(9) 0.0346(4) Uani 1 1 d . .
H8A H 0.3229 0.0760 0.7647 0.052 Uiso 1 1 calc R U
H8B H 0.1866 -0.0435 0.8083 0.052 Uiso 1 1 calc R U
H8C H 0.1031 0.1467 0.7998 0.052 Uiso 1 1 calc R U
C10 C 0.4676(4) 0.5535(2) 0.76284(9) 0.0417(5) Uani 1 1 d . .
H10A H 0.4371 0.6236 0.7947 0.050 Uiso 1 1 calc R U
H10B H 0.5677 0.6096 0.7340 0.050 Uiso 1 1 calc R U
C7 C 0.6006(3) -0.0225(2) 0.85221(9) 0.0323(4) Uani 1 1 d . .
H7A H 0.6869 -0.0127 0.8156 0.048 Uiso 1 1 calc R U
H7B H 0.6933 0.0024 0.8825 0.048 Uiso 1 1 calc R U
H7C H 0.5572 -0.1340 0.8600 0.048 Uiso 1 1 calc R U
C3 C 0.4379(3) 0.2798(2) 0.84830(8) 0.0272(4) Uani 1 1 d . .
C13 C 0.0422(4) 0.4399(3) 0.65256(9) 0.0458(5) Uani 1 1 d . .
H13A H -0.0268 0.5526 0.6440 0.055 Uiso 1 1 calc R U
H13B H -0.0611 0.3830 0.6803 0.055 Uiso 1 1 calc R U
C16 C -0.1402(4) 0.2536(3) 0.51417(9) 0.0438(5) Uani 1 1 d . .
H16A H -0.0303 0.3030 0.4863 0.053 Uiso 1 1 calc R U
H16B H -0.0801 0.1397 0.5248 0.053 Uiso 1 1 calc R U
C20 C -0.5484(4) 0.0463(3) 0.35094(10) 0.0504(6) Uani 1 1 d . .
H20A H -0.4393 0.0929 0.3222 0.061 Uiso 1 1 calc R U
H20B H -0.4874 -0.0663 0.3632 0.061 Uiso 1 1 calc R U
C19 C -0.5687(4) 0.1490(3) 0.40304(9) 0.0431(5) Uani 1 1 d . .
H19A H -0.6270 0.2622 0.3906 0.052 Uiso 1 1 calc R U
H19B H -0.6798 0.1037 0.4315 0.052 Uiso 1 1 calc R U
C14 C 0.0646(4) 0.3517(3) 0.59694(9) 0.0418(5) Uani 1 1 d . .
H14A H 0.1719 0.4063 0.5697 0.050 Uiso 1 1 calc R U
H14B H 0.1289 0.2378 0.6058 0.050 Uiso 1 1 calc R U
C21 C -0.7733(4) 0.0391(3) 0.32286(10) 0.0517(6) Uani 1 1 d . .
H21A H -0.7479 -0.0274 0.2904 0.078 Uiso 1 1 calc R U
H21B H -0.8814 -0.0096 0.3507 0.078 Uiso 1 1 calc R U
H21C H -0.8333 0.1498 0.3096 0.078 Uiso 1 1 calc R U
C4 C 0.3841(3) 0.1003(2) 0.84992(8) 0.0274(4) Uani 1 1 d . .
C17 C -0.3645(4) 0.2513(3) 0.48530(9) 0.0434(5) Uani 1 1 d . .
H17A H -0.4236 0.3651 0.4742 0.052 Uiso 1 1 calc R U
H17B H -0.4751 0.2033 0.5133 0.052 Uiso 1 1 calc R U
C11 C 0.2428(4) 0.5365(3) 0.73589(9) 0.0430(5) Uani 1 1 d . .
H11A H 0.1659 0.6469 0.7273 0.052 Uiso 1 1 calc R U
H11B H 0.1452 0.4763 0.7641 0.052 Uiso 1 1 calc R U
C15 C -0.1600(4) 0.3491(3) 0.56811(9) 0.0446(5) Uani 1 1 d . .
H15A H -0.2204 0.4630 0.5575 0.054 Uiso 1 1 calc R U
H15B H -0.2697 0.2997 0.5960 0.054 Uiso 1 1 calc R U
C2 C 0.3467(3) 0.3561(2) 0.89439(8) 0.0276(4) Uani 1 1 d . .
C1 C 0.2080(3) 0.2424(2) 0.93550(8) 0.0269(4) Uani 1 1 d . .
H H 0.184(5) 0.725(4) 0.8983(13) 0.062(8) Uiso 1 1 d . .

loop_
_atom_site_aniso_label
_atom_site_aniso_U_11
_atom_site_aniso_U_22
_atom_site_aniso_U_33
_atom_site_aniso_U_23
_atom_site_aniso_U_13
_atom_site_aniso_U_12
S1 0.0329(2) 0.0313(2) 0.0361(3) -0.01129(18) 0.00423(17) 0.00154(17)
O1 0.0377(7) 0.0268(7) 0.0450(8) -0.0175(6) 0.0095(6) -0.0063(5)
O2 0.0411(7) 0.0265(7) 0.0633(10) -0.0235(7) -0.0089(7) 0.0061(6)
N1 0.0274(7) 0.0250(7) 0.0361(8) -0.0182(6) 0.0040(6) -0.0018(5)
C5 0.0281(8) 0.0335(9) 0.0344(9) -0.0165(7) -0.0007(7) -0.0013(7)
C9 0.0320(9) 0.0281(9) 0.0390(10) -0.0179(7) -0.0008(7) -0.0027(7)
C6 0.0230(8) 0.0347(10) 0.0471(11) -0.0204(8) -0.0005(7) 0.0024(7)
C12 0.0521(12) 0.0356(11) 0.0329(10) -0.0102(8) 0.0004(8) 0.0125(9)
C18 0.0643(14) 0.0359(11) 0.0323(10) -0.0124(8) -0.0038(9) 0.0207(9)
C8 0.0348(9) 0.0341(10) 0.0373(10) -0.0189(8) -0.0032(7) 0.0004(7)
C10 0.0564(12) 0.0278(10) 0.0404(11) -0.0105(8) 0.0032(9) 0.0025(8)
C7 0.0277(8) 0.0276(9) 0.0419(10) -0.0138(8) 0.0024(7) 0.0036(7)
C3 0.0220(7) 0.0285(9) 0.0325(9) -0.0137(7) -0.0016(6) 0.0014(6)
C13 0.0550(12) 0.0441(12) 0.0366(11) -0.0168(9) -0.0028(9) 0.0176(9)
C16 0.0624(13) 0.0360(11) 0.0298(10) -0.0099(8) -0.0051(9) 0.0200(9)
C20 0.0647(14) 0.0465(13) 0.0390(11) -0.0204(10) -0.0025(10) 0.0163(10)
C19 0.0627(13) 0.0331(10) 0.0305(10) -0.0105(8) -0.0033(9) 0.0194(9)
C14 0.0578(12) 0.0339(10) 0.0304(10) -0.0086(8) -0.0025(9) 0.0186(9)
C21 0.0685(15) 0.0457(13) 0.0398(12) -0.0168(10) -0.0041(10) 0.0135(11)
C4 0.0253(8) 0.0267(8) 0.0316(9) -0.0159(7) 0.0017(6) 0.0017(6)
C17 0.0626(13) 0.0331(10) 0.0315(10) -0.0106(8) -0.0055(9) 0.0210(9)
C11 0.0523(12) 0.0371(11) 0.0384(11) -0.0150(9) -0.0019(9) 0.0137(9)
C15 0.0596(13) 0.0386(11) 0.0332(10) -0.0128(8) -0.0056(9) 0.0194(9)
C2 0.0229(7) 0.0260(8) 0.0358(9) -0.0156(7) -0.0034(6) 0.0010(6)
C1 0.0219(7) 0.0268(8) 0.0346(9) -0.0201(7) 0.0002(6) 0.0007(6)

loop_
_atom_type_symbol
_atom_type_description
_atom_type_scat_dispersion_real
_atom_type_scat_dispersion_imag
_atom_type_scat_source
C C 0.0181 0.0091 'International Tables Vol C Tables 4.2.6.8 and 6.1.1.4'
H H 0.0000 0.0000 'International Tables Vol C Tables 4.2.6.8 and 6.1.1.4'
N N 0.0311 0.0180 'International Tables Vol C Tables 4.2.6.8 and 6.1.1.4'
O O 0.0492 0.0322 'International Tables Vol C Tables 4.2.6.8 and 6.1.1.4'
S S 0.3331 0.5567 'International Tables Vol C Tables 4.2.6.8 and 6.1.1.4'

loop_
_geom_angle_atom_site_label_1
_geom_angle_atom_site_label_2
_geom_angle_atom_site_label_3
_geom_angle
C3 S1 C10 104.47(9)
C9 O2 H 108(2)
O1 N1 C4 123.12(13)
O1 N1 C1 121.67(14)
C4 N1 C1 115.15(14)
C1 C5 H5A 109.5
C1 C5 H5B 109.5
H5A C5 H5B 109.5
C1 C5 H5C 109.5
H5A C5 H5C 109.5
H5B C5 H5C 109.5
O2 C9 C2 108.74(14)
O2 C9 H9A 109.9
C2 C9 H9A 109.9
O2 C9 H9B 109.9
C2 C9 H9B 109.9
H9A C9 H9B 108.3
C1 C6 H6A 109.5
C1 C6 H6B 109.5
H6A C6 H6B 109.5
C1 C6 H6C 109.5
H6A C6 H6C 109.5
H6B C6 H6C 109.5
C13 C12 C11 113.32(17)
C13 C12 H12A 108.9
C11 C12 H12A 108.9
C13 C12 H12B 108.9
C11 C12 H12B 108.9
H12A C12 H12B 107.7
C19 C18 C17 114.39(17)
C19 C18 H18A 108.7
C17 C18 H18A 108.7
C19 C18 H18B 108.7
C17 C18 H18B 108.7
H18A C18 H18B 107.6
C4 C8 H8A 109.5
C4 C8 H8B 109.5
H8A C8 H8B 109.5
C4 C8 H8C 109.5
H8A C8 H8C 109.5
H8B C8 H8C 109.5
C11 C10 S1 114.53(15)
C11 C10 H10A 108.6
S1 C10 H10A 108.6
C11 C10 H10B 108.6
S1 C10 H10B 108.6
H10A C10 H10B 107.6
C4 C7 H7A 109.5
C4 C7 H7B 109.5
H7A C7 H7B 109.5
C4 C7 H7C 109.5
H7A C7 H7C 109.5
H7B C7 H7C 109.5
C2 C3 C4 113.19(16)
C2 C3 S1 129.10(14)
C4 C3 S1 117.62(12)
C12 C13 C14 114.05(17)
C12 C13 H13A 108.7
C14 C13 H13A 108.7
C12 C13 H13B 108.7
C14 C13 H13B 108.7
H13A C13 H13B 107.6
C17 C16 C15 114.21(17)
C17 C16 H16A 108.7
C15 C16 H16A 108.7
C17 C16 H16B 108.7
C15 C16 H16B 108.7
H16A C16 H16B 107.6
C21 C20 C19 113.95(18)
C21 C20 H20A 108.8
C19 C20 H20A 108.8
C21 C20 H20B 108.8
C19 C20 H20B 108.8
H20A C20 H20B 107.7
C18 C19 C20 113.94(18)
C18 C19 H19A 108.8
C20 C19 H19A 108.8
C18 C19 H19B 108.8
C20 C19 H19B 108.8
H19A C19 H19B 107.7
C15 C14 C13 114.05(17)
C15 C14 H14A 108.7
C13 C14 H14A 108.7
C15 C14 H14B 108.7
C13 C14 H14B 108.7
H14A C14 H14B 107.6
C20 C21 H21A 109.5
C20 C21 H21B 109.5
H21A C21 H21B 109.5
C20 C21 H21C 109.5
H21A C21 H21C 109.5
H21B C21 H21C 109.5
N1 C4 C3 99.57(13)
N1 C4 C8 109.69(14)
C3 C4 C8 113.72(15)
N1 C4 C7 109.89(15)
C3 C4 C7 112.55(14)
C8 C4 C7 110.84(14)
C16 C17 C18 114.07(17)
C16 C17 H17A 108.7
C18 C17 H17A 108.7
C16 C17 H17B 108.7
C18 C17 H17B 108.7
H17A C17 H17B 107.6
C10 C11 C12 114.35(17)
C10 C11 H11A 108.7
C12 C11 H11A 108.7
C10 C11 H11B 108.7
C12 C11 H11B 108.7
H11A C11 H11B 107.6
C14 C15 C16 114.17(17)
C14 C15 H15A 108.7
C16 C15 H15A 108.7
C14 C15 H15B 108.7
C16 C15 H15B 108.7
H15A C15 H15B 107.6
C3 C2 C9 127.24(17)
C3 C2 C1 111.89(15)
C9 C2 C1 120.86(15)
N1 C1 C2 100.01(13)
N1 C1 C5 109.08(15)
C2 C1 C5 113.99(14)
N1 C1 C6 109.59(13)
C2 C1 C6 113.14(16)
C5 C1 C6 110.46(14)

loop_
_geom_bond_atom_site_label_1
_geom_bond_atom_site_label_2
_geom_bond_distance
S1 C3 1.7653(18)
S1 C10 1.828(2)
O1 N1 1.275(2)
O2 C9 1.421(2)
O2 H 0.79(3)
N1 C4 1.479(2)
N1 C1 1.4838(19)
C5 C1 1.520(3)
C5 H5A 0.9600
C5 H5B 0.9600
C5 H5C 0.9600
C9 C2 1.500(2)
C9 H9A 0.9700
C9 H9B 0.9700
C6 C1 1.529(2)
C6 H6A 0.9600
C6 H6B 0.9600
C6 H6C 0.9600
C12 C13 1.518(3)
C12 C11 1.524(3)
C12 H12A 0.9700
C12 H12B 0.9700
C18 C19 1.513(3)
C18 C17 1.524(3)
C18 H18A 0.9700
C18 H18B 0.9700
C8 C4 1.528(2)
C8 H8A 0.9600
C8 H8B 0.9600
C8 H8C 0.9600
C10 C11 1.515(3)
C10 H10A 0.9700
C10 H10B 0.9700
C7 C4 1.534(2)
C7 H7A 0.9600
C7 H7B 0.9600
C7 H7C 0.9600
C3 C2 1.339(2)
C3 C4 1.514(2)
C13 C14 1.522(3)
C13 H13A 0.9700
C13 H13B 0.9700
C16 C17 1.513(3)
C16 C15 1.522(3)
C16 H16A 0.9700
C16 H16B 0.9700
C20 C21 1.513(3)
C20 C19 1.520(3)
C20 H20A 0.9700
C20 H20B 0.9700
C19 H19A 0.9700
C19 H19B 0.9700
C14 C15 1.515(3)
C14 H14A 0.9700
C14 H14B 0.9700
C21 H21A 0.9600
C21 H21B 0.9600
C21 H21C 0.9600
C17 H17A 0.9700
C17 H17B 0.9700
C11 H11A 0.9700
C11 H11B 0.9700
C15 H15A 0.9700
C15 H15B 0.9700
C2 C1 1.516(3)

loop_
_geom_hbond_atom_site_label_D
_geom_hbond_atom_site_label_H
_geom_hbond_atom_site_label_A
_geom_hbond_distance_DH
_geom_hbond_distance_HA
_geom_hbond_distance_DA
_geom_hbond_angle_DHA
_geom_hbond_site_symmetry_A
C5 H5B O1 0.96 2.61 3.451(2) 146.1 2_557
C10 H10A O2 0.97 2.52 3.307(3) 138.6 .
O2 H O1 0.79(3) 2.01(3) 2.8018(18) 176(3) 1_565

loop_
_geom_torsion_atom_site_label_1
_geom_torsion_atom_site_label_2
_geom_torsion_atom_site_label_3
_geom_torsion_atom_site_label_4
_geom_torsion
C3 S1 C10 C11 -65.98(17)
C10 S1 C3 C2 -52.43(19)
C10 S1 C3 C4 131.36(14)
C11 C12 C13 C14 179.76(19)
C17 C18 C19 C20 -178.0(2)
C21 C20 C19 C18 179.0(2)
C12 C13 C14 C15 -178.15(19)
O1 N1 C4 C3 -179.18(15)
C1 N1 C4 C3 3.75(18)
O1 N1 C4 C8 61.2(2)
C1 N1 C4 C8 -115.83(16)
O1 N1 C4 C7 -60.8(2)
C1 N1 C4 C7 122.08(15)
C2 C3 C4 N1 -1.34(19)
S1 C3 C4 N1 175.47(11)
C2 C3 C4 C8 115.23(17)
S1 C3 C4 C8 -67.96(17)
C2 C3 C4 C7 -117.67(17)
S1 C3 C4 C7 59.14(19)
C15 C16 C17 C18 -179.24(19)
C19 C18 C17 C16 179.34(19)
S1 C10 C11 C12 -65.6(2)
C13 C12 C11 C10 -176.97(19)
C13 C14 C15 C16 -177.11(19)
C17 C16 C15 C14 -179.92(19)
C4 C3 C2 C9 177.89(16)
S1 C3 C2 C9 1.5(3)
C4 C3 C2 C1 -1.4(2)
S1 C3 C2 C1 -177.74(13)
O2 C9 C2 C3 94.3(2)
O2 C9 C2 C1 -86.4(2)
O1 N1 C1 C2 178.41(15)
C4 N1 C1 C2 -4.47(18)
O1 N1 C1 C5 58.5(2)
C4 N1 C1 C5 -124.33(16)
O1 N1 C1 C6 -62.5(2)
C4 N1 C1 C6 114.63(17)
C3 C2 C1 N1 3.42(18)
C9 C2 C1 N1 -175.91(15)
C3 C2 C1 C5 119.64(16)
C9 C2 C1 C5 -59.7(2)
C3 C2 C1 C6 -113.05(16)
C9 C2 C1 C6 67.6(2)
